data_7209309
loop_
_publ_author_name
'Savelsberg, G.'
'Schaefer, H.'

_publ_section_title
;
 Darstellung und Kristallstruktur von Na2 Cu P, K2 Ag As, K2 Ag Sb und K2
 Ag Bi
;
_journal_name_full
;
Zeitschrift fuer Naturforschung, Teil B. Anorganische Chemie, Organische
 Chemie (2,1947-32,1977)
;
_journal_page_first 745
_journal_page_last 748
_journal_volume 32
_journal_year 1977
_chemical_formula_sum 'Ag As K2'
_chemical_name_systematic 'K2 Ag As'
_space_group_IT_number 20
_symmetry_space_group_name_Hall 'C 2c 2'
_symmetry_space_group_name_H-M 'C 2 2 21'
_cell_angle_alpha 90
_cell_angle_beta 90
_cell_angle_gamma 90
_cell_formula_units_Z 4
_cell_length_a 10.02
_cell_length_b 7.92
_cell_length_c 6.02
_cell_volume 477.738
_citation_journal_id_ASTM ZENBAX
_cod_data_source_file silver1-2_29.cif
_cod_data_source_block Ag1As1K2
_cod_original_cell_volume 477.7376
_cod_original_formula_sum 'Ag1 As1 K2'
_cod_database_code 7209309

loop_
_symmetry_equiv_pos_as_xyz
x,y,z
-x,-y,z+1/2
x,-y,-z
-x,y,-z+1/2
x+1/2,y+1/2,z
-x+1/2,-y+1/2,z+1/2
x+1/2,-y+1/2,-z
-x+1/2,y+1/2,-z+1/2

loop_
_atom_site_label
_atom_site_type_symbol
_atom_site_fract_x
_atom_site_fract_y
_atom_site_fract_z
_atom_site_occupancy
_atom_site_U_iso_or_equiv
K1 K+1 0.3286 0.3587 0.247 1 0.0
Ag1 Ag+1 0.4982 0 0 1 0.0
As1 As-3 0 0.2419 0.25 1 0.0
